data_7063674
loop_
_publ_author_name
'Ershova, Irina V.'
'Baryshnikova, Svetlana V.'
'Arsenyev, Maxim V.'
'Belikov, Alexey A.'
'Yakushev, Ilya A.'
'Dorovatovskii, Pavel V.'
'Ilichev, Vasily A.'
'Ketkov, Sergey Yu.'
'Piskunov, Alexandr V.'

_publ_section_title
;
 Luminescent indium complexes with ONN-donor Schiff bases: syntheses,
 structures, and DFT investigations
;
_journal_issue 12
_journal_name_full 'New Journal of Chemistry'
_journal_page_first 4933
_journal_page_last 4942
_journal_paper_doi 10.1039/D4NJ04755A
_journal_volume 49
_journal_year 2025
_chemical_formula_moiety 'C28 H28 Cl2 In2 N4 O2'
_chemical_formula_sum 'C28 H28 Cl2 In2 N4 O2'
_chemical_formula_weight 753.08
_space_group_crystal_system monoclinic
_space_group_IT_number 14
_space_group_name_Hall '-P 2yn'
_space_group_name_H-M_alt 'P 1 21/n 1'
_atom_sites_solution_hydrogens geom
_atom_sites_solution_primary direct
_audit_creation_method SHELXL-2018/3
_audit_update_record
;
2024-06-10 deposited with the CCDC.	2025-02-18 downloaded from the CCDC.
;
_cell_angle_alpha 90
_cell_angle_beta 102.3870(10)
_cell_angle_gamma 90
_cell_formula_units_Z 2
_cell_length_a 8.5866(2)
_cell_length_b 17.1574(5)
_cell_length_c 9.9567(3)
_cell_measurement_reflns_used 9858
_cell_measurement_temperature 100(2)
_cell_measurement_theta_max 30.50
_cell_measurement_theta_min 2.37
_cell_volume 1432.71(7)
_computing_cell_refinement 'Bruker SAINT'
_computing_data_collection 'Bruker APEX3'
_computing_data_reduction 'Bruker SAINT'
_computing_publication_material 'Bruker SHELXTL'
_computing_structure_refinement 'SHELXL-2018/3 (Sheldrick, 2018)'
_computing_structure_solution 'SHELXT-2014/5 (Sheldrick, 2014)'
_diffrn_ambient_temperature 100(2)
_diffrn_measured_fraction_theta_full 1.000
_diffrn_measured_fraction_theta_max 1.000
_diffrn_measurement_device_type 'Bruker D8 Venture'
_diffrn_measurement_method '\f and \w scans'
_diffrn_radiation_type MoK\a
_diffrn_radiation_wavelength 0.71073
_diffrn_reflns_av_R_equivalents 0.0333
_diffrn_reflns_av_unetI/netI 0.0245
_diffrn_reflns_Laue_measured_fraction_full 1.000
_diffrn_reflns_Laue_measured_fraction_max 1.000
_diffrn_reflns_limit_h_max 12
_diffrn_reflns_limit_h_min -12
_diffrn_reflns_limit_k_max 24
_diffrn_reflns_limit_k_min -24
_diffrn_reflns_limit_l_max 14
_diffrn_reflns_limit_l_min -14
_diffrn_reflns_number 23889
_diffrn_reflns_point_group_measured_fraction_full 1.000
_diffrn_reflns_point_group_measured_fraction_max 1.000
_diffrn_reflns_theta_full 25.242
_diffrn_reflns_theta_max 30.503
_diffrn_reflns_theta_min 2.374
_diffrn_source 'microfocus sealed X-ray tube'
_exptl_absorpt_coefficient_mu 1.829
_exptl_absorpt_correction_T_max 0.7461
_exptl_absorpt_correction_T_min 0.6196
_exptl_absorpt_correction_type multi-scan
_exptl_absorpt_process_details
;
 SADABS 2016/2: Krause, L., Herbst-Irmer, R., Sheldrick G.M. & Stalke D.,
 J. Appl. Cryst. 48 (2015) 3-10
;
_exptl_crystal_colour orange
_exptl_crystal_density_diffrn 1.746
_exptl_crystal_density_meas ?
_exptl_crystal_description plate
_exptl_crystal_F_000 744
_exptl_crystal_size_max 0.240
_exptl_crystal_size_mid 0.200
_exptl_crystal_size_min 0.040
_refine_diff_density_max 0.464
_refine_diff_density_min -0.395
_refine_diff_density_rms 0.065
_refine_ls_extinction_method none
_refine_ls_goodness_of_fit_ref 1.066
_refine_ls_hydrogen_treatment constr
_refine_ls_matrix_type full
_refine_ls_number_parameters 174
_refine_ls_number_reflns 4384
_refine_ls_number_restraints 0
_refine_ls_restrained_S_all 1.066
_refine_ls_R_factor_all 0.0256
_refine_ls_R_factor_gt 0.0200
_refine_ls_shift/su_max 0.001
_refine_ls_shift/su_mean 0.000
_refine_ls_structure_factor_coef Fsqd
_refine_ls_weighting_details 'w=1/[\s^2^(Fo^2^)+(0.0145P)^2^+0.7106P] where P=(Fo^2^+2Fc^2^)/3'
_refine_ls_weighting_scheme calc
_refine_ls_wR_factor_gt 0.0467
_refine_ls_wR_factor_ref 0.0484
_reflns_Friedel_coverage 0.000
_reflns_number_gt 3841
_reflns_number_total 4384
_reflns_threshold_expression 'I > 2\s(I)'
_cod_data_source_file d4nj04755a2.cif
_cod_data_source_block 23ersh10
_cod_depositor_comments
;
The following automatic conversions were performed:

data item '_exptl_crystal_density_meas' value 'not measured' was
changed to '?' -- the value is perceived as not measured.

Automatic conversion script
Id: cif_fix_values 8170 2020-07-09 18:12:32Z antanas 

 Adding full bibliography for 7063671--7063674.cif.
;
_cod_original_sg_symbol_H-M 'P 21/n'
_cod_database_code 7063674
_shelx_shelxl_version_number 2018/3
_shelx_space_group_comment
;
The symmetry employed for this shelxl refinement is uniquely defined
by the following loop, which should always be used as a source of
symmetry information in preference to the above space-group names.
They are only intended as comments.
;
_shelx_estimated_absorpt_t_min 0.668
_shelx_estimated_absorpt_t_max 0.930

loop_
_space_group_symop_operation_xyz
'x, y, z'
'-x+1/2, y+1/2, -z+1/2'
'-x, -y, -z'
'x-1/2, -y-1/2, z-1/2'

loop_
_atom_site_label
_atom_site_type_symbol
_atom_site_fract_x
_atom_site_fract_y
_atom_site_fract_z
_atom_site_U_iso_or_equiv
_atom_site_adp_type
_atom_site_occupancy
_atom_site_site_symmetry_order
_atom_site_calc_flag
_atom_site_refinement_flags_posn
_atom_site_refinement_flags_adp
_atom_site_refinement_flags_occupancy
_atom_site_disorder_assembly
_atom_site_disorder_group
In1 In 0.30337(2) 0.45803(2) 0.38632(2) 0.02338(4) Uani 1 1 d . . . . .
Cl1 Cl 0.79677(6) 0.11379(3) 0.43755(5) 0.03905(11) Uani 1 1 d . . . . .
O1 O 0.55772(13) 0.43194(7) 0.46365(13) 0.0289(3) Uani 1 1 d . . . . .
N1 N 0.35052(15) 0.32391(7) 0.33977(13) 0.0205(2) Uani 1 1 d . . . . .
N2 N 0.05397(17) 0.38247(8) 0.23549(15) 0.0282(3) Uani 1 1 d . . . . .
C1 C 0.1932(2) 0.43383(11) 0.55704(19) 0.0293(3) Uani 1 1 d . . . . .
H1A H 0.125754 0.387403 0.536694 0.044 Uiso 1 1 calc R U . . .
H1B H 0.127684 0.478432 0.572065 0.044 Uiso 1 1 calc R U . . .
H1C H 0.276007 0.424653 0.639964 0.044 Uiso 1 1 calc R U . . .
C2 C 0.3002(3) 0.53188(11) 0.2120(2) 0.0393(4) Uani 1 1 d . . . . .
H2A H 0.346167 0.582697 0.243396 0.059 Uiso 1 1 calc R U . . .
H2B H 0.190046 0.538889 0.161204 0.059 Uiso 1 1 calc R U . . .
H2C H 0.363102 0.507809 0.151780 0.059 Uiso 1 1 calc R U . . .
C3 C 0.61146(18) 0.36106(9) 0.45458(16) 0.0225(3) Uani 1 1 d . . . . .
C4 C 0.77254(19) 0.34148(10) 0.50874(18) 0.0268(3) Uani 1 1 d . . . . .
H4 H 0.844690 0.381063 0.549614 0.032 Uiso 1 1 calc R U . . .
C5 C 0.82707(19) 0.26674(10) 0.50367(17) 0.0269(3) Uani 1 1 d . . . . .
H5 H 0.935572 0.254828 0.541912 0.032 Uiso 1 1 calc R U . . .
C6 C 0.7233(2) 0.20814(9) 0.44235(17) 0.0252(3) Uani 1 1 d . . . . .
C7 C 0.56586(19) 0.22418(9) 0.38496(16) 0.0229(3) Uani 1 1 d . . . . .
H7 H 0.496709 0.184096 0.341527 0.028 Uiso 1 1 calc R U . . .
C8 C 0.50909(17) 0.30019(9) 0.39142(15) 0.0199(3) Uani 1 1 d . . . . .
C9 C 0.23596(18) 0.27602(9) 0.29619(16) 0.0219(3) Uani 1 1 d . . . . .
H9 H 0.256303 0.221553 0.299800 0.026 Uiso 1 1 calc R U . . .
C10 C 0.07423(18) 0.30459(9) 0.24096(16) 0.0218(3) Uani 1 1 d . . . . .
C11 C -0.04990(19) 0.25274(10) 0.19563(17) 0.0260(3) Uani 1 1 d . . . . .
H11 H -0.032007 0.198082 0.201430 0.031 Uiso 1 1 calc R U . . .
C12 C -0.2004(2) 0.28228(12) 0.14178(18) 0.0325(4) Uani 1 1 d . . . . .
H12 H -0.287565 0.248115 0.110115 0.039 Uiso 1 1 calc R U . . .
C13 C -0.2220(2) 0.36149(13) 0.1347(2) 0.0378(4) Uani 1 1 d . . . . .
H13 H -0.323852 0.383128 0.097241 0.045 Uiso 1 1 calc R U . . .
C14 C -0.0915(2) 0.40953(11) 0.1836(2) 0.0359(4) Uani 1 1 d . . . . .
H14 H -0.107200 0.464359 0.179652 0.043 Uiso 1 1 calc R U . . .

loop_
_atom_site_aniso_label
_atom_site_aniso_U_11
_atom_site_aniso_U_22
_atom_site_aniso_U_33
_atom_site_aniso_U_23
_atom_site_aniso_U_13
_atom_site_aniso_U_12
In1 0.02080(6) 0.01961(6) 0.02799(6) -0.00053(4) 0.00133(4) -0.00024(4)
Cl1 0.0376(2) 0.0280(2) 0.0486(3) -0.00183(19) 0.0028(2) 0.01123(18)
O1 0.0191(5) 0.0216(5) 0.0433(7) -0.0100(5) 0.0009(5) -0.0023(4)
N1 0.0192(6) 0.0201(6) 0.0208(6) -0.0008(5) 0.0016(5) -0.0012(5)
N2 0.0248(7) 0.0244(7) 0.0316(7) 0.0001(6) -0.0026(6) -0.0006(5)
C1 0.0247(8) 0.0303(8) 0.0334(9) -0.0011(7) 0.0073(7) 0.0010(6)
C2 0.0545(13) 0.0275(9) 0.0342(10) 0.0019(7) 0.0056(9) -0.0055(8)
C3 0.0188(7) 0.0226(7) 0.0258(7) -0.0025(6) 0.0042(6) -0.0018(5)
C4 0.0180(7) 0.0297(8) 0.0311(8) -0.0067(7) 0.0020(6) -0.0024(6)
C5 0.0195(7) 0.0329(9) 0.0270(8) -0.0021(6) 0.0024(6) 0.0029(6)
C6 0.0260(8) 0.0244(8) 0.0253(8) 0.0004(6) 0.0057(6) 0.0056(6)
C7 0.0240(7) 0.0217(7) 0.0224(7) -0.0012(6) 0.0034(6) -0.0017(6)
C8 0.0179(7) 0.0205(7) 0.0205(7) -0.0017(5) 0.0025(5) -0.0008(5)
C9 0.0215(7) 0.0204(7) 0.0227(7) -0.0019(6) 0.0025(6) -0.0022(5)
C10 0.0201(7) 0.0240(7) 0.0201(7) -0.0022(6) 0.0018(6) -0.0029(6)
C11 0.0226(7) 0.0293(8) 0.0262(8) -0.0038(6) 0.0053(6) -0.0067(6)
C12 0.0214(8) 0.0463(11) 0.0284(8) -0.0056(7) 0.0023(7) -0.0090(7)
C13 0.0233(8) 0.0516(12) 0.0344(10) 0.0011(8) -0.0033(7) 0.0036(8)
C14 0.0304(9) 0.0319(9) 0.0404(10) 0.0017(8) -0.0036(8) 0.0057(7)

loop_
_atom_type_symbol
_atom_type_description
_atom_type_scat_dispersion_real
_atom_type_scat_dispersion_imag
_atom_type_scat_source
C C 0.0033 0.0016 'International Tables Vol C Tables 4.2.6.8 and 6.1.1.4'
H H 0.0000 0.0000 'International Tables Vol C Tables 4.2.6.8 and 6.1.1.4'
Cl Cl 0.1484 0.1585 'International Tables Vol C Tables 4.2.6.8 and 6.1.1.4'
In In -0.7276 1.3100 'International Tables Vol C Tables 4.2.6.8 and 6.1.1.4'
N N 0.0061 0.0033 'International Tables Vol C Tables 4.2.6.8 and 6.1.1.4'
O O 0.0106 0.0060 'International Tables Vol C Tables 4.2.6.8 and 6.1.1.4'

loop_
_geom_angle_atom_site_label_1
_geom_angle_atom_site_label_2
_geom_angle_atom_site_label_3
_geom_angle
_geom_angle_site_symmetry_1
_geom_angle_site_symmetry_3
_geom_angle_publ_flag
C2 In1 C1 145.14(8) . . ?
C2 In1 O1 104.04(7) . . ?
C1 In1 O1 104.80(6) . . ?
C2 In1 N1 112.57(6) . . ?
C1 In1 N1 95.08(6) . . ?
O1 In1 N1 71.12(4) . . ?
C2 In1 O1 87.68(6) . 3_666 ?
C1 In1 O1 84.81(6) . 3_666 ?
O1 In1 O1 68.89(5) . 3_666 ?
N1 In1 O1 138.51(4) . 3_666 ?
C2 In1 N2 87.85(6) . . ?
C1 In1 N2 85.14(6) . . ?
O1 In1 N2 135.52(4) . . ?
N1 In1 N2 64.80(4) . . ?
O1 In1 N2 155.43(4) 3_666 . ?
C3 O1 In1 120.16(9) . . ?
C3 O1 In1 127.03(10) . 3_666 ?
In1 O1 In1 111.11(5) . 3_666 ?
C9 N1 C8 123.31(13) . . ?
C9 N1 In1 122.03(11) . . ?
C8 N1 In1 113.37(9) . . ?
C14 N2 C10 117.70(15) . . ?
C14 N2 In1 128.47(12) . . ?
C10 N2 In1 112.17(10) . . ?
In1 C1 H1A 109.5 . . ?
In1 C1 H1B 109.5 . . ?
H1A C1 H1B 109.5 . . ?
In1 C1 H1C 109.5 . . ?
H1A C1 H1C 109.5 . . ?
H1B C1 H1C 109.5 . . ?
In1 C2 H2A 109.5 . . ?
In1 C2 H2B 109.5 . . ?
H2A C2 H2B 109.5 . . ?
In1 C2 H2C 109.5 . . ?
H2A C2 H2C 109.5 . . ?
H2B C2 H2C 109.5 . . ?
O1 C3 C4 121.64(14) . . ?
O1 C3 C8 121.24(14) . . ?
C4 C3 C8 117.12(14) . . ?
C5 C4 C3 121.52(15) . . ?
C5 C4 H4 119.2 . . ?
C3 C4 H4 119.2 . . ?
C4 C5 C6 119.97(15) . . ?
C4 C5 H5 120.0 . . ?
C6 C5 H5 120.0 . . ?
C7 C6 C5 121.05(15) . . ?
C7 C6 Cl1 120.22(13) . . ?
C5 C6 Cl1 118.73(13) . . ?
C6 C7 C8 119.20(14) . . ?
C6 C7 H7 120.4 . . ?
C8 C7 H7 120.4 . . ?
C7 C8 N1 124.89(13) . . ?
C7 C8 C3 121.11(14) . . ?
N1 C8 C3 114.00(13) . . ?
N1 C9 C10 120.60(14) . . ?
N1 C9 H9 119.7 . . ?
C10 C9 H9 119.7 . . ?
N2 C10 C11 122.64(15) . . ?
N2 C10 C9 116.82(13) . . ?
C11 C10 C9 120.54(14) . . ?
C12 C11 C10 118.63(16) . . ?
C12 C11 H11 120.7 . . ?
C10 C11 H11 120.7 . . ?
C13 C12 C11 119.17(16) . . ?
C13 C12 H12 120.4 . . ?
C11 C12 H12 120.4 . . ?
C12 C13 C14 118.62(17) . . ?
C12 C13 H13 120.7 . . ?
C14 C13 H13 120.7 . . ?
N2 C14 C13 123.23(18) . . ?
N2 C14 H14 118.4 . . ?
C13 C14 H14 118.4 . . ?

loop_
_geom_bond_atom_site_label_1
_geom_bond_atom_site_label_2
_geom_bond_distance
_geom_bond_site_symmetry_2
_geom_bond_publ_flag
In1 C2 2.1445(19) . ?
In1 C1 2.1556(18) . ?
In1 O1 2.2004(11) . ?
In1 N1 2.3988(13) . ?
In1 O1 2.5404(11) 3_666 ?
In1 N2 2.6725(14) . ?
Cl1 C6 1.7419(16) . ?
O1 C3 1.3106(19) . ?
N1 C9 1.2837(19) . ?
N1 C8 1.4084(19) . ?
N2 C14 1.329(2) . ?
N2 C10 1.347(2) . ?
C1 H1A 0.9800 . ?
C1 H1B 0.9800 . ?
C1 H1C 0.9800 . ?
C2 H2A 0.9800 . ?
C2 H2B 0.9800 . ?
C2 H2C 0.9800 . ?
C3 C4 1.413(2) . ?
C3 C8 1.422(2) . ?
C4 C5 1.370(2) . ?
C4 H4 0.9500 . ?
C5 C6 1.394(2) . ?
C5 H5 0.9500 . ?
C6 C7 1.378(2) . ?
C7 C8 1.398(2) . ?
C7 H7 0.9500 . ?
C9 C10 1.464(2) . ?
C9 H9 0.9500 . ?
C10 C11 1.387(2) . ?
C11 C12 1.384(2) . ?
C11 H11 0.9500 . ?
C12 C13 1.371(3) . ?
C12 H12 0.9500 . ?
C13 C14 1.392(3) . ?
C13 H13 0.9500 . ?
C14 H14 0.9500 . ?

loop_
_geom_torsion_atom_site_label_1
_geom_torsion_atom_site_label_2
_geom_torsion_atom_site_label_3
_geom_torsion_atom_site_label_4
_geom_torsion
_geom_torsion_site_symmetry_1
_geom_torsion_site_symmetry_2
_geom_torsion_site_symmetry_3
_geom_torsion_site_symmetry_4
_geom_torsion_publ_flag
In1 O1 C3 C4 -177.10(12) . . . . ?
In1 O1 C3 C4 -13.4(2) 3_666 . . . ?
In1 O1 C3 C8 1.9(2) . . . . ?
In1 O1 C3 C8 165.67(11) 3_666 . . . ?
O1 C3 C4 C5 177.54(16) . . . . ?
C8 C3 C4 C5 -1.5(2) . . . . ?
C3 C4 C5 C6 0.9(3) . . . . ?
C4 C5 C6 C7 0.7(3) . . . . ?
C4 C5 C6 Cl1 179.92(13) . . . . ?
C5 C6 C7 C8 -1.5(2) . . . . ?
Cl1 C6 C7 C8 179.29(12) . . . . ?
C6 C7 C8 N1 -178.49(15) . . . . ?
C6 C7 C8 C3 0.8(2) . . . . ?
C9 N1 C8 C7 9.0(2) . . . . ?
In1 N1 C8 C7 176.30(12) . . . . ?
C9 N1 C8 C3 -170.26(15) . . . . ?
In1 N1 C8 C3 -3.00(16) . . . . ?
O1 C3 C8 C7 -178.37(15) . . . . ?
C4 C3 C8 C7 0.7(2) . . . . ?
O1 C3 C8 N1 1.0(2) . . . . ?
C4 C3 C8 N1 -179.97(14) . . . . ?
C8 N1 C9 C10 -178.68(14) . . . . ?
In1 N1 C9 C10 15.1(2) . . . . ?
C14 N2 C10 C11 -0.4(3) . . . . ?
In1 N2 C10 C11 166.22(12) . . . . ?
C14 N2 C10 C9 178.93(16) . . . . ?
In1 N2 C10 C9 -14.50(17) . . . . ?
N1 C9 C10 N2 1.6(2) . . . . ?
N1 C9 C10 C11 -179.11(15) . . . . ?
N2 C10 C11 C12 0.4(2) . . . . ?
C9 C10 C11 C12 -178.81(15) . . . . ?
C10 C11 C12 C13 0.1(3) . . . . ?
C11 C12 C13 C14 -0.7(3) . . . . ?
C10 N2 C14 C13 -0.3(3) . . . . ?
In1 N2 C14 C13 -164.35(15) . . . . ?
C12 C13 C14 N2 0.8(3) . . . . ?
